data_1100547
loop_
_publ_author_name
'Krieger, M.'
'Gould, R. O.'
'Neum\"uller, B.'
'Harms, K.'
'Dehnicke, K.'

_publ_section_title
;
 Phosphaniminato-Komplexe des Zinks mit Hydrido-, Alkinylo-,
 Alkenylo- und Amido-Liganden
;
_journal_coden_ASTM ZAACAB
_journal_issue 9
_journal_name_full
;
 Zeitschrift fuer Anorganische und Allgemeine Chemie
;
_journal_page_first 1434
_journal_page_last 1442
_journal_paper_doi 10.1002/(sici)1521-3749(199809)624:9<1434::aid-zaac1434>3.0.co;2-7
_journal_volume 624
_journal_year 1998
_chemical_formula_sum 'C80 H128 N4 P4 Si4 Zn4'
_space_group_IT_number 88
_symmetry_cell_setting tetragonal
_symmetry_space_group_name_Hall '-I 4ad'
_symmetry_space_group_name_H-M 'I 41/a :2'
_cell_angle_alpha 90
_cell_angle_beta 90
_cell_angle_gamma 90
_cell_formula_units_Z 4
_cell_length_a 28.454(3)
_cell_length_b 28.454(3)
_cell_length_c 11.167(2)
_cod_original_sg_symbol_H-M 'I 41/a'
_cod_database_code 1100547

loop_
_symmetry_equiv_pos_site_id
_symmetry_equiv_pos_as_xyz
1 x,y,z
2 -1/4-y,1/4+x,1/4+z
3 1/2+x,1/2+y,1/2+z
4 1/4-y,-1/4+x,-1/4+z
5 1/4+y,1/4-x,1/4+z
6 1/2+x,y,1/2-z
7 1/4-y,1/4+x,1/4-z
8 x,1/2+y,-z
9 -x,-y,-z
10 1/4+y,-1/4-x,-1/4-z
11 -1/2-x,-1/2-y,-1/2-z
12 -1/4+y,1/4-x,1/4-z
13 -1/4-y,-1/4+x,-1/4-z
14 -1/2-x,-y,-1/2+z
15 -1/4+y,-1/4-x,-1/4+z
16 -x,-1/2-y,z

loop_
_atom_site_label
_atom_site_type_symbol
_atom_site_fract_x
_atom_site_fract_y
_atom_site_fract_z
Zn1 Zn 0.04141(4) 0.22013(4) 0.21765(11)
P1 P 0.0589(1) 0.32841(10) 0.2983(3)
Si1 Si 0.24481(11) 0.11468(12) 0.5623(3)
N1 N 0.0304(3) 0.2931(3) 0.2189(7)
C1 C 0.0878(4) 0.1893(4) 0.3164(9)
C2 C 0.1195(4) 0.1718(4) 0.3751(9)
C3 C 0.1575(4) 0.1510(4) 0.4390(9)
C4 C 0.1905(4) 0.1355(4) 0.4904(9)
C5 C 0.2790(4) 0.1667(4) 0.6098(12)
H1 H 0.3079(4) 0.1565(4) 0.6481(12)
H2 H 0.2606(4) 0.1851(4) 0.6660(12)
H3 H 0.2864(4) 0.1858(4) 0.5404(12)
C6 C 0.2301(4) 0.0790(4) 0.6962(11)
H4 H 0.2589(4) 0.0681(4) 0.7337(11)
H5 H 0.2113(4) 0.0522(4) 0.6723(11)
H6 H 0.2125(4) 0.0980(4) 0.7525(11)
C7 C 0.2778(4) 0.0783(5) 0.4540(11)
H7 H 0.3066(4) 0.0671(5) 0.4910(11)
H8 H 0.2855(4) 0.0970(5) 0.3840(11)
H9 H 0.2587(4) 0.0516(5) 0.4301(11)
C8 C 0.0315(5) 0.3859(3) 0.3081(11)
H10 H 0.0287(5) 0.3988(3) 0.2270(11)
H11 H -0.0003(5) 0.3821(3) 0.3400(11)
C9 C 0.0577(5) 0.4214(4) 0.3859(12)
H12 H 0.0407(5) 0.4510(4) 0.3862(12)
H13 H 0.0890(5) 0.4264(4) 0.3538(12)
H14 H 0.0600(5) 0.4095(4) 0.4671(12)
C10 C 0.0642(7) 0.3109(5) 0.4502(14)
H15 H 0.0741(7) 0.2780(5) 0.4483(14)
H16 H 0.0909(7) 0.3287(5) 0.4824(14)
C11 C 0.0327(8) 0.3133(7) 0.5277(17)
H17 H 0.0448(8) 0.3016(7) 0.6033(17)
H18 H 0.0061(8) 0.2944(7) 0.5030(17)
H19 H 0.0229(8) 0.3457(7) 0.5372(17)
C12 C 0.1163(5) 0.3421(7) 0.2360(18)
H20 H 0.1110(5) 0.3631(7) 0.1678(18)
H21 H 0.1331(5) 0.3605(7) 0.2966(18)
C13 C 0.1455(4) 0.3090(6) 0.1989(13)
H22 H 0.1740(4) 0.3233(6) 0.1689(13)
H23 H 0.1307(4) 0.2909(6) 0.1355(13)
H24 H 0.1531(4) 0.2883(6) 0.2653(13)
C14 C 0.0252(5) 0.0684(5) 0.6581(14)
H25 H 0.0474(5) 0.0848(5) 0.6073(14)
H26 H 0.0058(5) 0.0911(5) 0.7001(14)
H27 H 0.0054(5) 0.0484(5) 0.6092(14)
C15 C 0.0507(7) 0.0397(5) 0.7451(15)
C16 C 0.1009(6) 0.0394(6) 0.7422(15)
H28 H 0.1177(6) 0.0582(6) 0.6879(15)
C17 C 0.1232(6) 0.0108(6) 0.8211(16)
H29 H 0.1563(6) 0.0098(6) 0.8201(16)
C18 C 0.0987(7) -0.0177(5) 0.9056(16)
H30 H 0.1151(7) -0.0373(5) 0.9589(16)
C19 C 0.0514(6) -0.0160(6) 0.9072(15)
H31 H 0.0343(6) -0.0342(6) 0.9620(15)
C20 C 0.0280(5) 0.0138(6) 0.8249(15)
H32 H -0.0050(5) 0.0153(6) 0.8270(15)
Zn1F Zn 0.02987(4) 0.29141(4) 0.03235(11)
N1F N -0.0431(3) 0.2804(3) 0.0311(7)
Zn1O* Zn -0.04141(4) 0.27987(4) 0.21765(11)
N1O* N -0.0304(3) 0.2069(3) 0.2189(7)
Zn1K* Zn -0.02987(4) 0.20859(4) 0.03235(11)
N1K* N 0.0431(3) 0.2196(3) 0.0311(7)
P1O* P -0.0589(1) 0.17159(10) 0.2983(3)
C8O* C -0.0315(5) 0.1141(3) 0.3081(11)
H10O* H -0.0287(5) 0.1012(3) 0.2270(11)
H11O* H 0.0003(5) 0.1179(3) 0.3400(11)
C9O* C -0.0577(5) 0.0786(4) 0.3859(12)
H12O* H -0.0407(5) 0.0490(4) 0.3862(12)
H13O* H -0.0890(5) 0.0736(4) 0.3538(12)
H14O* H -0.0600(5) 0.0905(4) 0.4671(12)
C10O* C -0.0642(7) 0.1891(5) 0.4502(14)
H15O* H -0.0741(7) 0.2220(5) 0.4483(14)
H16O* H -0.0909(7) 0.1713(5) 0.4824(14)
C11O* C -0.0327(8) 0.1867(7) 0.5277(17)
H17O* H -0.0448(8) 0.1984(7) 0.6033(17)
H18O* H -0.0061(8) 0.2056(7) 0.5030(17)
H19O* H -0.0229(8) 0.1543(7) 0.5372(17)
C12O* C -0.1163(5) 0.1579(7) 0.2360(18)
H20O* H -0.1110(5) 0.1369(7) 0.1678(18)
H21O* H -0.1331(5) 0.1395(7) 0.2966(18)
C13O* C -0.1455(4) 0.1910(6) 0.1989(13)
H22O* H -0.1740(4) 0.1767(6) 0.1689(13)
H23O* H -0.1307(4) 0.2091(6) 0.1355(13)
H24O* H -0.1531(4) 0.2117(6) 0.2653(13)
C1F C 0.0607(4) 0.3378(4) -0.0664(9)
C2F C 0.0782(4) 0.3695(4) -0.1251(9)
C3F C 0.0990(4) 0.4075(4) -0.1890(9)
C4F C 0.1145(4) 0.4405(4) -0.2404(9)
Si1F Si 0.13532(11) 0.49481(12) -0.3123(3)
C5F C 0.0833(4) 0.5290(4) -0.3598(12)
H1F H 0.0935(4) 0.5579(4) -0.3981(12)
H2F H 0.0649(4) 0.5106(4) -0.4160(12)
H3F H 0.0642(4) 0.5364(4) -0.2904(12)
C6F C 0.1710(4) 0.4801(4) -0.4462(11)
H4F H 0.1819(4) 0.5089(4) -0.4837(11)
H5F H 0.1978(4) 0.4613(4) -0.4223(11)
H6F H 0.1520(4) 0.4625(4) -0.5025(11)
C7F C 0.1717(4) 0.5278(5) -0.2040(11)
H7F H 0.1829(4) 0.5566(5) -0.2410(11)
H8F H 0.1530(4) 0.5355(5) -0.1340(11)
H9F H 0.1984(4) 0.5087(5) -0.1801(11)
P1K* P 0.07841(10) 0.1911(1) -0.0483(3)
C8K* C 0.1359(5) 0.2185(3) -0.0581(11)
H10K* H 0.1488(5) 0.2213(3) 0.0230(11)
H11K* H 0.1321(5) 0.2503(3) -0.0900(11)
C9K* C 0.1714(5) 0.1923(4) -0.1359(12)
H12K* H 0.2010(5) 0.2093(4) -0.1362(12)
H13K* H 0.1764(5) 0.1610(4) -0.1038(12)
H14K* H 0.1595(5) 0.1900(4) -0.2171(12)
C10K* C 0.0609(7) 0.1858(5) -0.2002(14)
H15K* H 0.0280(7) 0.1759(5) -0.1983(14)
H16K* H 0.0787(7) 0.1591(5) -0.2324(14)
C11K* C 0.0633(8) 0.2173(7) -0.2777(17)
H17K* H 0.0516(8) 0.2052(7) -0.3533(17)
H18K* H 0.0444(8) 0.2439(7) -0.2530(17)
H19K* H 0.0957(8) 0.2271(7) -0.2872(17)
C12K* C 0.0921(5) 0.1337(7) 0.0140(18)
H20K* H 0.1131(5) 0.1390(7) 0.0822(18)
H21K* H 0.1105(5) 0.1169(7) -0.0466(18)
C13K* C 0.0590(4) 0.1045(6) 0.0511(13)
H22K* H 0.0733(4) 0.0760(6) 0.0811(13)
H23K* H 0.0409(4) 0.1193(6) 0.1145(13)
H24K* H 0.0383(4) 0.0969(6) -0.0153(13)
P1F P -0.07841(10) 0.3089(1) -0.0483(3)
C8F C -0.1359(5) 0.2815(3) -0.0581(11)
H10F H -0.1488(5) 0.2787(3) 0.0230(11)
H11F H -0.1321(5) 0.2497(3) -0.0900(11)
C9F C -0.1714(5) 0.3077(4) -0.1359(12)
H12F H -0.2010(5) 0.2907(4) -0.1362(12)
H13F H -0.1764(5) 0.3390(4) -0.1038(12)
H14F H -0.1595(5) 0.3100(4) -0.2171(12)
C10F C -0.0609(7) 0.3142(5) -0.2002(14)
H15F H -0.0280(7) 0.3241(5) -0.1983(14)
H16F H -0.0787(7) 0.3409(5) -0.2324(14)
C11F C -0.0633(8) 0.2827(7) -0.2777(17)
H17F H -0.0516(8) 0.2948(7) -0.3533(17)
H18F H -0.0444(8) 0.2561(7) -0.2530(17)
H19F H -0.0957(8) 0.2729(7) -0.2872(17)
C12F C -0.0921(5) 0.3663(7) 0.0140(18)
H20F H -0.1131(5) 0.3610(7) 0.0822(18)
H21F H -0.1105(5) 0.3831(7) -0.0466(18)
C13F C -0.0590(4) 0.3955(6) 0.0511(13)
H22F H -0.0733(4) 0.4240(6) 0.0811(13)
H23F H -0.0409(4) 0.3807(6) 0.1145(13)
H24F H -0.0383(4) 0.4031(6) -0.0153(13)
C1K* C -0.0607(4) 0.1622(4) -0.0664(9)
C2K* C -0.0782(4) 0.1305(4) -0.1251(9)
C3K* C -0.0990(4) 0.0925(4) -0.1890(9)
C4K* C -0.1145(4) 0.0595(4) -0.2404(9)
Si1K* Si -0.13532(11) 0.00519(12) -0.3123(3)
C5K* C -0.0833(4) -0.0290(4) -0.3598(12)
H1K* H -0.0935(4) -0.0579(4) -0.3981(12)
H2K* H -0.0649(4) -0.0106(4) -0.4160(12)
H3K* H -0.0642(4) -0.0364(4) -0.2904(12)
C6K* C -0.1710(4) 0.0199(4) -0.4462(11)
H4K* H -0.1819(4) -0.0089(4) -0.4837(11)
H5K* H -0.1978(4) 0.0387(4) -0.4223(11)
H6K* H -0.1520(4) 0.0375(4) -0.5025(11)
C7K* C -0.1717(4) -0.0278(5) -0.2040(11)
H7K* H -0.1829(4) -0.0566(5) -0.2410(11)
H8K* H -0.1530(4) -0.0355(5) -0.1340(11)
H9K* H -0.1984(4) -0.0087(5) -0.1801(11)
C1O* C -0.0878(4) 0.3107(4) 0.3164(9)
C2O* C -0.1195(4) 0.3282(4) 0.3751(9)
C3O* C -0.1575(4) 0.3490(4) 0.4390(9)
C4O* C -0.1905(4) 0.3645(4) 0.4904(9)
Si1O* Si -0.24481(11) 0.38532(12) 0.5623(3)
C5O* C -0.2790(4) 0.3333(4) 0.6098(12)
H1O* H -0.3079(4) 0.3435(4) 0.6481(12)
H2O* H -0.2606(4) 0.3149(4) 0.6660(12)
H3O* H -0.2864(4) 0.3142(4) 0.5404(12)
C6O* C -0.2301(4) 0.4210(4) 0.6962(11)
H4O* H -0.2589(4) 0.4319(4) 0.7337(11)
H5O* H -0.2113(4) 0.4478(4) 0.6723(11)
H6O* H -0.2125(4) 0.4020(4) 0.7525(11)
C7O* C -0.2778(4) 0.4217(5) 0.4540(11)
H7O* H -0.3066(4) 0.4329(5) 0.4910(11)
H8O* H -0.2855(4) 0.4030(5) 0.3840(11)
H9O* H -0.2587(4) 0.4484(5) 0.4301(11)

loop_
_atom_type_symbol
_atom_type_radius_bond
C 0.68
H 0.23
N 0.68
P 1.05
Si 1.20
Zn 1.24
